data_7702544
loop_
_publ_author_name
'Lawrence, Royston G.'
'Hamor, Thomas A.'
'Jones, Christopher J.'
'Paxton, Keith'
'Rowley, Natalie M.'

_publ_section_title
;
 Structural studies of some mono- and bi-nuclear heteroleptic
 trispyrazolyborate complexes containing eight-co-oordinated europium and
 gadolinium&#x2020;
;
_journal_issue 14
_journal_name_full 'Journal of the Chemical Society, Dalton Transactions'
_journal_page_first 2121
_journal_paper_doi 10.1039/b100896j
_journal_year 2001
_chemical_formula_sum 'C23 H27 B2 Eu N12 O2'
_chemical_formula_weight 677.15
_space_group_IT_number 14
_space_group_name_Hall '-P 2yab'
_space_group_name_H-M_alt 'P 1 21/a 1'
_symmetry_cell_setting monoclinic
_symmetry_space_group_name_H-M 'P 1 21/a 1'
_atom_sites_solution_hydrogens geom
_atom_sites_solution_primary direct
_atom_sites_solution_secondary difmap
_audit_creation_method SHELXL
_cell_angle_alpha 90.00
_cell_angle_beta 102.09(2)
_cell_angle_gamma 90.00
_cell_formula_units_Z 4
_cell_length_a 14.927(7)
_cell_length_b 12.871(6)
_cell_length_c 15.254(6)
_cell_measurement_reflns_used 16653
_cell_measurement_temperature 293(2)
_cell_measurement_theta_max 25.32
_cell_measurement_theta_min 1.37
_cell_volume 2866(2)
_computing_cell_refinement 'R-Axis II software'
_computing_data_collection 'R-Axis II software'
_computing_data_reduction TeXsan
_computing_molecular_graphics ORTEP
_computing_structure_refinement SHELXL-93
_computing_structure_solution TeXsan
_diffrn_ambient_temperature 293(2)
_diffrn_measurement_device 'Rigaku R-Axis II area detector'
_diffrn_measurement_method 'image-plate scans'
_diffrn_radiation_monochromator graphite
_diffrn_radiation_source 'rotating anode'
_diffrn_radiation_type MoKa
_diffrn_radiation_wavelength 0.7107
_diffrn_reflns_av_R_equivalents 0.0450
_diffrn_reflns_av_sigmaI/netI 0.0432
_diffrn_reflns_limit_h_max 17
_diffrn_reflns_limit_h_min -17
_diffrn_reflns_limit_k_max 15
_diffrn_reflns_limit_k_min -15
_diffrn_reflns_limit_l_max 17
_diffrn_reflns_limit_l_min -18
_diffrn_reflns_number 16653
_diffrn_reflns_theta_max 25.32
_diffrn_reflns_theta_min 1.37
_exptl_absorpt_coefficient_mu 2.233
_exptl_crystal_colour colourless
_exptl_crystal_density_diffrn 1.569
_exptl_crystal_description irregular
_exptl_crystal_F_000 1352
_exptl_crystal_size_max 0.4
_exptl_crystal_size_mid 0.3
_exptl_crystal_size_min 0.3
_refine_diff_density_max 0.558
_refine_diff_density_min -0.761
_refine_diff_density_rms '0.104 COMPOUND 2'
_refine_ls_extinction_method none
_refine_ls_goodness_of_fit_all 1.069
_refine_ls_goodness_of_fit_obs 1.074
_refine_ls_matrix_type full
_refine_ls_number_parameters 361
_refine_ls_number_reflns 5042
_refine_ls_number_restraints 0
_refine_ls_restrained_S_all 1.069
_refine_ls_restrained_S_obs 1.074
_refine_ls_R_factor_all 0.0373
_refine_ls_R_factor_gt 0.0275
_refine_ls_shift/esd_max -0.001
_refine_ls_shift/esd_mean 0.000
_refine_ls_structure_factor_coef Fsqd
_refine_ls_weighting_details 'w=1/[s^2^(Fo^2^)+( 0.0263P)^2^+0.0000P] where P=(Fo^2^+2Fc^2^)/3'
_refine_ls_weighting_scheme calc
_refine_ls_wR_factor_all 0.0612
_refine_ls_wR_factor_gt 0.0576
_reflns_number_observed 4463
_reflns_number_total 5042
_reflns_observed_criterion >2sigma(I)
_cod_data_source_file b100896j.txt
_cod_data_source_block roy225rn
_cod_depositor_comments
;
The following automatic conversions were performed:

data item '_refine_ls_weighting_scheme' value 'calc
w=1/[s^2^(Fo^2^)+( 0.0263P)^2^+0.0000P] where P=(Fo^2^+2Fc^2^)/3' was
changed to 'calc'. A new data item '_refine_ls_weighting_details' was
created with the value set to 'w=1/[s^2^(Fo^2^)+(
0.0263P)^2^+0.0000P] where P=(Fo^2^+2Fc^2^)/3'.

Automatic conversion script
Id: cif_fix_values 6909 2019-04-08 15:41:33Z antanas 
;
_cod_original_cell_volume 2865.7(22)
_cod_original_sg_symbol_H-M P2(1)/a
_cod_database_code 7702544

loop_
_symmetry_equiv_pos_as_xyz
'x, y, z'
'-x+1/2, y+1/2, -z'
'-x, -y, -z'
'x-1/2, -y-1/2, z'

loop_
_atom_site_aniso_label
_atom_site_aniso_U_11
_atom_site_aniso_U_22
_atom_site_aniso_U_33
_atom_site_aniso_U_23
_atom_site_aniso_U_13
_atom_site_aniso_U_12
Eu1 0.02331(9) 0.02776(10) 0.02906(10) 0.00091(6) 0.00635(6) 0.00141(7)
O1 0.0381(14) 0.0501(15) 0.0414(14) 0.0076(11) 0.0174(11) 0.0036(11)
O2 0.0291(12) 0.0401(12) 0.0352(13) -0.0012(10) 0.0046(10) 0.0067(10)
N1 0.042(2) 0.037(2) 0.041(2) 0.0061(13) 0.0158(13) -0.0013(13)
N2 0.032(2) 0.0269(14) 0.048(2) 0.0063(12) 0.0098(13) -0.0009(12)
N3 0.0290(14) 0.0311(14) 0.035(2) -0.0009(11) 0.0058(12) 0.0037(12)
N4 0.0254(14) 0.0271(13) 0.042(2) -0.0020(12) 0.0097(12) -0.0008(12)
N5 0.0246(14) 0.0324(15) 0.052(2) -0.0039(13) 0.0105(13) 0.0006(12)
N6 0.0240(14) 0.0276(13) 0.042(2) -0.0025(12) 0.0104(12) 0.0040(12)
N7 0.0322(15) 0.0348(15) 0.037(2) -0.0054(12) 0.0071(12) 0.0003(12)
N8 0.041(2) 0.037(2) 0.038(2) -0.0108(13) 0.0080(13) -0.0050(13)
N9 0.038(2) 0.047(2) 0.031(2) -0.0011(13) 0.0040(13) 0.0052(14)
N10 0.029(2) 0.059(2) 0.0291(15) -0.0066(13) 0.0034(12) -0.0018(14)
N11 0.036(2) 0.0340(14) 0.0313(15) -0.0002(11) 0.0085(12) -0.0057(12)
N12 0.035(2) 0.037(2) 0.038(2) -0.0024(12) 0.0104(13) -0.0070(13)
C1 0.064(3) 0.053(2) 0.049(2) 0.016(2) 0.024(2) 0.002(2)
C2 0.085(3) 0.049(2) 0.071(3) 0.028(2) 0.036(3) 0.005(2)
C3 0.051(2) 0.030(2) 0.077(3) 0.014(2) 0.021(2) 0.002(2)
C4 0.038(2) 0.043(2) 0.041(2) 0.001(2) 0.004(2) 0.009(2)
C5 0.042(2) 0.056(2) 0.035(2) -0.006(2) -0.003(2) 0.005(2)
C6 0.035(2) 0.040(2) 0.041(2) -0.012(2) 0.009(2) -0.006(2)
C7 0.025(2) 0.041(2) 0.060(2) -0.005(2) 0.009(2) -0.003(2)
C8 0.021(2) 0.057(2) 0.058(2) 0.001(2) 0.012(2) 0.004(2)
C9 0.029(2) 0.038(2) 0.051(2) 0.003(2) 0.013(2) 0.008(2)
C10 0.042(2) 0.043(2) 0.047(2) -0.010(2) 0.009(2) 0.008(2)
C11 0.060(3) 0.044(2) 0.070(3) -0.021(2) 0.013(2) 0.012(2)
C12 0.067(3) 0.040(2) 0.058(3) -0.019(2) 0.012(2) -0.010(2)
C13 0.046(2) 0.064(3) 0.039(2) 0.013(2) 0.007(2) 0.013(2)
C14 0.048(3) 0.099(4) 0.034(2) 0.013(2) 0.003(2) 0.022(2)
C15 0.029(2) 0.097(3) 0.036(2) -0.012(2) 0.000(2) 0.001(2)
C16 0.053(2) 0.038(2) 0.034(2) 0.0003(15) 0.011(2) 0.000(2)
C17 0.060(3) 0.050(2) 0.045(2) 0.007(2) 0.026(2) -0.004(2)
C18 0.045(2) 0.043(2) 0.053(2) 0.004(2) 0.019(2) -0.013(2)
C19 0.038(2) 0.052(2) 0.071(3) -0.002(2) -0.005(2) 0.007(2)
C20 0.029(2) 0.031(2) 0.050(2) -0.010(2) -0.001(2) 0.0047(15)
C21 0.029(2) 0.057(2) 0.061(3) -0.003(2) 0.017(2) 0.000(2)
C22 0.041(2) 0.057(3) 0.052(2) 0.003(2) 0.025(2) -0.001(2)
C23 0.070(4) 0.157(6) 0.091(4) 0.050(4) 0.050(3) 0.016(4)
B1 0.029(2) 0.024(2) 0.048(2) -0.002(2) 0.012(2) 0.003(2)
B2 0.037(2) 0.052(3) 0.039(2) -0.011(2) 0.008(2) -0.012(2)

loop_
_atom_site_label
_atom_site_type_symbol
_atom_site_fract_x
_atom_site_fract_y
_atom_site_fract_z
_atom_site_U_iso_or_equiv
_atom_site_thermal_displace_type
_atom_site_occupancy
_atom_site_calc_flag
_atom_site_refinement_flags
Eu1 Eu -0.158980(10) 0.448183(11) -0.270953(10) 0.02658(6) Uani 1 d .
O1 O -0.2528(2) 0.4316(2) -0.1665(2) 0.0419(6) Uani 1 d .
O2 O -0.29988(15) 0.5229(2) -0.33596(14) 0.0351(5) Uani 1 d .
N1 N -0.1681(2) 0.2549(2) -0.2335(2) 0.0387(7) Uani 1 d .
N2 N -0.1539(2) 0.1759(2) -0.2894(2) 0.0354(7) Uani 1 d .
N3 N -0.2184(2) 0.3597(2) -0.4226(2) 0.0319(6) Uani 1 d .
N4 N -0.1961(2) 0.2603(2) -0.4433(2) 0.0312(6) Uani 1 d .
N5 N -0.0245(2) 0.3468(2) -0.3164(2) 0.0361(6) Uani 1 d .
N6 N -0.0330(2) 0.2534(2) -0.3601(2) 0.0307(6) Uani 1 d .
N7 N -0.1577(2) 0.6326(2) -0.1982(2) 0.0349(6) Uani 1 d .
N8 N -0.0805(2) 0.6911(2) -0.1764(2) 0.0390(7) Uani 1 d .
N9 N -0.0202(2) 0.4627(2) -0.1470(2) 0.0391(7) Uani 1 d .
N10 N 0.0345(2) 0.5479(2) -0.1314(2) 0.0395(7) Uani 1 d .
N11 N -0.0652(2) 0.5767(2) -0.3404(2) 0.0336(6) Uani 1 d .
N12 N 0.0076(2) 0.6268(2) -0.2873(2) 0.0365(6) Uani 1 d .
C1 C -0.1902(3) 0.2086(3) -0.1624(3) 0.0535(10) Uani 1 d .
H1 H -0.2034(3) 0.2436(3) -0.1133(3) 0.064 Uiso 1 calc R
C2 C -0.1907(3) 0.1020(3) -0.1715(3) 0.0653(13) Uani 1 d .
H2 H -0.2040(3) 0.0528(3) -0.1315(3) 0.078 Uiso 1 calc R
C3 C -0.1675(3) 0.0843(3) -0.2524(3) 0.0519(10) Uani 1 d .
H3 H -0.1620(3) 0.0194(3) -0.2776(3) 0.062 Uiso 1 calc R
C4 C -0.2776(2) 0.3934(3) -0.4953(2) 0.0414(8) Uani 1 d .
H4 H -0.3050(2) 0.4587(3) -0.5003(2) 0.050 Uiso 1 calc R
C5 C -0.2930(2) 0.3185(3) -0.5624(2) 0.0459(9) Uani 1 d .
H5 H -0.3308(2) 0.3233(3) -0.6191(2) 0.055 Uiso 1 calc R
C6 C -0.2404(2) 0.2363(3) -0.5266(2) 0.0385(8) Uani 1 d .
H6 H -0.2359(2) 0.1734(3) -0.5554(2) 0.046 Uiso 1 calc R
C7 C 0.0627(2) 0.3746(3) -0.3096(2) 0.0418(9) Uani 1 d .
H7 H 0.0885(2) 0.4352(3) -0.2821(2) 0.050 Uiso 1 calc R
C8 C 0.1100(2) 0.3016(3) -0.3487(2) 0.0448(9) Uani 1 d .
H8 H 0.1712(2) 0.3036(3) -0.3529(2) 0.054 Uiso 1 calc R
C9 C 0.0475(2) 0.2266(3) -0.3797(2) 0.0386(8) Uani 1 d .
H9 H 0.0586(2) 0.1665(3) -0.4096(2) 0.046 Uiso 1 calc R
C10 C -0.2255(3) 0.6927(3) -0.1838(2) 0.0441(9) Uani 1 d .
H10 H -0.2865(3) 0.6719(3) -0.1930(2) 0.053 Uiso 1 calc R
C11 C -0.1943(3) 0.7896(3) -0.1536(3) 0.0577(11) Uani 1 d .
H11 H -0.2284(3) 0.8450(3) -0.1390(3) 0.069 Uiso 1 calc R
C12 C -0.1018(3) 0.7860(3) -0.1497(3) 0.0552(11) Uani 1 d .
H12 H -0.0607(3) 0.8401(3) -0.1318(3) 0.066 Uiso 1 calc R
C13 C 0.0202(3) 0.3901(3) -0.0885(2) 0.0499(10) Uani 1 d .
H13 H -0.0020(3) 0.3231(3) -0.0847(2) 0.060 Uiso 1 calc R
C14 C 0.0992(3) 0.4287(4) -0.0351(3) 0.0609(12) Uani 1 d .
H14 H 0.1391(3) 0.3943(4) 0.0107(3) 0.073 Uiso 1 calc R
C15 C 0.1062(3) 0.5272(4) -0.0636(2) 0.0550(11) Uani 1 d .
H15 H 0.1531(3) 0.5734(4) -0.0402(2) 0.066 Uiso 1 calc R
C16 C -0.0488(3) 0.5777(3) -0.4233(2) 0.0413(8) Uani 1 d .
H16 H -0.0876(3) 0.5494(3) -0.4734(2) 0.050 Uiso 1 calc R
C17 C 0.0339(3) 0.6269(3) -0.4246(2) 0.0494(10) Uani 1 d .
H17 H 0.0607(3) 0.6374(3) -0.4737(2) 0.059 Uiso 1 calc R
C18 C 0.0671(3) 0.6560(3) -0.3382(2) 0.0459(9) Uani 1 d .
H18 H 0.1221(3) 0.6907(3) -0.3174(2) 0.055 Uiso 1 calc R
C19 C -0.4542(3) 0.5759(3) -0.3857(3) 0.0560(11) Uani 1 d .
H19A H -0.4306(3) 0.5971(3) -0.4369(3) 0.084 Uiso 1 calc R
H19B H -0.4781(3) 0.6354(3) -0.3603(3) 0.084 Uiso 1 calc R
H19C H -0.5023(3) 0.5260(3) -0.4040(3) 0.084 Uiso 1 calc R
C20 C -0.3785(2) 0.5279(3) -0.3168(2) 0.0377(8) Uani 1 d .
C21 C -0.3992(2) 0.4918(3) -0.2366(3) 0.0480(9) Uani 1 d .
H21 H -0.4590(2) 0.4998(3) -0.2291(3) 0.058 Uiso 1 calc R
C22 C -0.3364(3) 0.4449(3) -0.1674(3) 0.0478(10) Uani 1 d .
C23 C -0.3697(3) 0.4066(5) -0.0858(3) 0.101(2) Uani 1 d .
H23A H -0.3195(3) 0.3763(5) -0.0439(3) 0.152 Uiso 1 calc R
H23B H -0.4167(3) 0.3553(5) -0.1038(3) 0.152 Uiso 1 calc R
H23C H -0.3941(3) 0.4638(5) -0.0579(3) 0.152 Uiso 1 calc R
B1 B -0.1241(3) 0.1955(3) -0.3787(3) 0.0331(8) Uani 1 d .
H1A H -0.1163(3) 0.1286(3) -0.4068(3) 0.040 Uiso 1 calc R
B2 B 0.0125(3) 0.6483(3) -0.1866(3) 0.0427(10) Uani 1 d .
H2A H 0.0602(3) 0.7001(3) -0.1652(3) 0.051 Uiso 1 calc R

loop_
_atom_type_symbol
_atom_type_description
_atom_type_scat_dispersion_real
_atom_type_scat_dispersion_imag
_atom_type_scat_source
Eu Eu -0.1578 3.6682 'International Tables Vol C Tables 4.2.6.8 and 6.1.1.4'
O O 0.0106 0.0060 'International Tables Vol C Tables 4.2.6.8 and 6.1.1.4'
C C 0.0033 0.0016 'International Tables Vol C Tables 4.2.6.8 and 6.1.1.4'
H H 0.0000 0.0000 'International Tables Vol C Tables 4.2.6.8 and 6.1.1.4'
N N 0.0061 0.0033 'International Tables Vol C Tables 4.2.6.8 and 6.1.1.4'
B B 0.0013 0.0007 'International Tables Vol C Tables 4.2.6.8 and 6.1.1.4'

loop_
_geom_angle_atom_site_label_1
_geom_angle_atom_site_label_2
_geom_angle_atom_site_label_3
_geom_angle
O2 Eu1 O1 73.31(8)
O2 Eu1 N9 145.02(8)
O1 Eu1 N9 90.62(10)
O2 Eu1 N11 94.64(9)
O1 Eu1 N11 143.57(9)
N9 Eu1 N11 79.93(9)
O2 Eu1 N1 114.14(9)
O1 Eu1 N1 72.07(8)
N9 Eu1 N1 88.74(9)
N11 Eu1 N1 141.79(9)
O2 Eu1 N3 71.91(8)
O1 Eu1 N3 115.49(9)
N9 Eu1 N3 142.18(9)
N11 Eu1 N3 91.71(9)
N1 Eu1 N3 75.26(9)
O2 Eu1 N5 140.17(8)
O1 Eu1 N5 137.64(9)
N9 Eu1 N5 71.15(9)
N11 Eu1 N5 72.11(9)
N1 Eu1 N5 69.70(9)
N3 Eu1 N5 71.19(8)
O2 Eu1 N7 74.51(8)
O1 Eu1 N7 75.33(8)
N9 Eu1 N7 71.38(9)
N11 Eu1 N7 68.29(9)
N1 Eu1 N7 141.40(9)
N3 Eu1 N7 139.06(8)
N5 Eu1 N7 128.97(8)
C22 O1 Eu1 135.6(2)
C20 O2 Eu1 135.8(2)
C1 N1 N2 105.7(3)
C1 N1 Eu1 130.3(2)
N2 N1 Eu1 123.9(2)
C3 N2 N1 109.4(3)
C3 N2 B1 127.9(3)
N1 N2 B1 122.7(3)
C4 N3 N4 105.2(3)
C4 N3 Eu1 130.3(2)
N4 N3 Eu1 124.4(2)
C6 N4 N3 109.7(3)
C6 N4 B1 128.4(3)
N3 N4 B1 121.8(3)
C7 N5 N6 105.2(3)
C7 N5 Eu1 129.7(2)
N6 N5 Eu1 124.9(2)
C9 N6 N5 109.8(3)
C9 N6 B1 129.7(3)
N5 N6 B1 120.5(2)
C10 N7 N8 105.9(3)
C10 N7 Eu1 131.2(2)
N8 N7 Eu1 122.4(2)
C12 N8 N7 109.6(3)
C12 N8 B2 129.3(3)
N7 N8 B2 121.1(3)
C13 N9 N10 106.0(3)
C13 N9 Eu1 129.4(3)
N10 N9 Eu1 124.3(2)
C15 N10 N9 109.0(3)
C15 N10 B2 128.9(3)
N9 N10 B2 122.1(3)
C16 N11 N12 105.9(3)
C16 N11 Eu1 128.8(2)
N12 N11 Eu1 119.9(2)
C18 N12 N11 109.1(3)
C18 N12 B2 128.4(3)
N11 N12 B2 122.4(3)
N1 C1 C2 111.0(4)
C3 C2 C1 105.0(3)
N2 C3 C2 108.8(4)
N3 C4 C5 111.3(3)
C6 C5 C4 104.5(3)
N4 C6 C5 109.3(3)
N5 C7 C8 111.2(3)
C9 C8 C7 105.0(3)
N6 C9 C8 108.7(3)
N7 C10 C11 111.5(3)
C12 C11 C10 104.6(4)
N8 C12 C11 108.5(4)
N9 C13 C14 110.6(4)
C15 C14 C13 105.3(4)
N10 C15 C14 109.1(4)
N11 C16 C17 110.9(3)
C18 C17 C16 104.8(3)
N12 C18 C17 109.3(3)
O2 C20 C21 124.6(3)
O2 C20 C19 117.1(3)
C21 C20 C19 118.3(3)
C22 C21 C20 124.6(3)
O1 C22 C21 125.2(3)
O1 C22 C23 116.2(4)
C21 C22 C23 118.6(4)
N6 B1 N2 109.1(3)
N6 B1 N4 109.3(3)
N2 B1 N4 111.3(3)
N8 B2 N10 109.9(3)
N8 B2 N12 108.1(3)
N10 B2 N12 110.7(3)

loop_
_geom_bond_atom_site_label_1
_geom_bond_atom_site_label_2
_geom_bond_distance
Eu1 O2 2.336(2)
Eu1 O1 2.341(2)
Eu1 N9 2.502(3)
Eu1 N11 2.537(3)
Eu1 N1 2.563(3)
Eu1 N3 2.564(3)
Eu1 N5 2.607(3)
Eu1 N7 2.619(3)
O1 C22 1.256(4)
O2 C20 1.269(4)
N1 C1 1.338(4)
N1 N2 1.372(4)
N2 C3 1.340(4)
N2 B1 1.539(5)
N3 C4 1.338(4)
N3 N4 1.376(3)
N4 C6 1.339(4)
N4 B1 1.541(4)
N5 C7 1.334(4)
N5 N6 1.367(4)
N6 C9 1.342(4)
N6 B1 1.525(4)
N7 C10 1.328(4)
N7 N8 1.358(4)
N8 C12 1.347(4)
N8 B2 1.532(5)
N9 C13 1.344(4)
N9 N10 1.358(4)
N10 C15 1.351(5)
N10 B2 1.539(5)
N11 C16 1.338(4)
N11 N12 1.373(4)
N12 C18 1.349(4)
N12 B2 1.547(5)
C1 C2 1.378(6)
C2 C3 1.369(6)
C4 C5 1.390(5)
C5 C6 1.362(5)
C7 C8 1.382(5)
C8 C9 1.357(5)
C10 C11 1.377(5)
C11 C12 1.371(6)
C13 C14 1.377(5)
C14 C15 1.351(6)
C16 C17 1.392(5)
C17 C18 1.361(5)
C19 C20 1.507(5)
C20 C21 1.401(5)
C21 C22 1.394(5)
C22 C23 1.517(5)
